data_7226599
loop_
_publ_author_name
'G\'omez, Ver\'onica'
'Fuhr, Olaf'
'Ruben, Mario'

_publ_section_title
;
 Structural diversity in substituted-pyridinium iodo- and bromoplumbates:
 a matter of halide and temperature
;
_journal_issue 42
_journal_name_full CrystEngComm
_journal_page_first 8207
_journal_paper_doi 10.1039/C6CE01684G
_journal_volume 18
_journal_year 2016
_chemical_absolute_configuration ad
_chemical_formula_moiety 'Br3 Pb, C5 H5 Cl N'
_chemical_formula_sum 'C5 H5 Br3 Cl N Pb'
_chemical_formula_weight 561.47
_chemical_name_systematic
;
 ?
;
_space_group_crystal_system orthorhombic
_space_group_IT_number 29
_space_group_name_Hall 'P 2c -2ac'
_space_group_name_H-M_alt 'P c a 21'
_symmetry_space_group_name_Hall 'P 2c -2ac'
_symmetry_space_group_name_H-M 'P c a 21'
_atom_sites_solution_hydrogens geom
_atom_sites_solution_primary direct
_audit_creation_date 2016-03-14
_audit_creation_method
;
Olex2 1.2
(compiled 2016.02.19 svn.r3266 for OlexSys, GUI svn.r5155)
;
_audit_update_record
;
2016-07-25 deposited with the CCDC.
2016-09-20 downloaded from the CCDC.
;
_cell_angle_alpha 90
_cell_angle_beta 90
_cell_angle_gamma 90
_cell_formula_units_Z 8
_cell_length_a 19.8954(18)
_cell_length_b 8.0101(6)
_cell_length_c 13.5899(12)
_cell_measurement_reflns_used 8125
_cell_measurement_temperature 180.15
_cell_measurement_theta_max 26.08
_cell_measurement_theta_min 1.50
_cell_volume 2165.7(3)
_computing_molecular_graphics 'Olex2 (Dolomanov et al., 2009)'
_computing_publication_material 'Olex2 (Dolomanov et al., 2009)'
_computing_structure_refinement 'ShelXL (Sheldrick, 2015)'
_computing_structure_solution 'ShelXS (Sheldrick, 2008)'
_diffrn_ambient_temperature 180.15
_diffrn_detector 'image plate ( 34 cm diameter )'
_diffrn_detector_area_resol_mean 6.67
_diffrn_detector_type STOE
_diffrn_measured_fraction_theta_full 0.956
_diffrn_measured_fraction_theta_max 0.998
_diffrn_measurement_device '2-circle goniometer'
_diffrn_measurement_device_type 'STOE IPDS 2'
_diffrn_measurement_method 'rotation method'
_diffrn_radiation_collimation '0.5 mm diameter, monocapillary'
_diffrn_radiation_monochromator 'plane graphite'
_diffrn_radiation_polarisn_norm 0
_diffrn_radiation_probe x-ray
_diffrn_radiation_type MoK\a
_diffrn_radiation_wavelength 0.71073
_diffrn_reflns_av_R_equivalents 0.0443
_diffrn_reflns_av_unetI/netI 0.0422
_diffrn_reflns_Laue_measured_fraction_full 0.956
_diffrn_reflns_Laue_measured_fraction_max 0.998
_diffrn_reflns_limit_h_max 24
_diffrn_reflns_limit_h_min -20
_diffrn_reflns_limit_k_max 9
_diffrn_reflns_limit_k_min -9
_diffrn_reflns_limit_l_max 16
_diffrn_reflns_limit_l_min -16
_diffrn_reflns_number 8635
_diffrn_reflns_point_group_measured_fraction_full 0.956
_diffrn_reflns_point_group_measured_fraction_max 0.998
_diffrn_reflns_theta_full 26.000
_diffrn_reflns_theta_max 25.582
_diffrn_reflns_theta_min 2.537
_diffrn_source 'sealed X-ray tube, 12 x 0.4 mm fine focus'
_diffrn_source_current 40
_diffrn_source_power 2.000
_diffrn_source_target Mo
_diffrn_source_type 'sealed X-ray tube'
_diffrn_source_voltage 50
_exptl_absorpt_coefficient_mu 26.839
_exptl_absorpt_correction_T_max 0.1977
_exptl_absorpt_correction_T_min 0.0975
_exptl_absorpt_correction_type integration
_exptl_crystal_colour colourless
_exptl_crystal_colour_primary colourless
_exptl_crystal_density_diffrn 3.444
_exptl_crystal_description block
_exptl_crystal_F_000 1968
_exptl_crystal_size_max 0.14
_exptl_crystal_size_mid 0.103
_exptl_crystal_size_min 0.07
_refine_diff_density_max 1.093
_refine_diff_density_min -0.855
_refine_diff_density_rms 0.176
_refine_ls_abs_structure_details
;
 Refined as an inversion twin.
;
_refine_ls_abs_structure_Flack 0.22(2)
_refine_ls_extinction_coef 0.00062(5)
_refine_ls_extinction_expression Fc^*^=kFc[1+0.001xFc^2^\l^3^/sin(2\q)]^-1/4^
_refine_ls_extinction_method SHELXL
_refine_ls_goodness_of_fit_ref 0.936
_refine_ls_hydrogen_treatment constr
_refine_ls_matrix_type full
_refine_ls_number_parameters 201
_refine_ls_number_reflns 4007
_refine_ls_number_restraints 1
_refine_ls_restrained_S_all 0.936
_refine_ls_R_factor_all 0.0461
_refine_ls_R_factor_gt 0.0310
_refine_ls_shift/su_max 0.001
_refine_ls_shift/su_mean 0.000
_refine_ls_structure_factor_coef Fsqd
_refine_ls_weighting_details 'w=1/[\s^2^(Fo^2^)+(0.0405P)^2^] where P=(Fo^2^+2Fc^2^)/3'
_refine_ls_weighting_scheme calc
_refine_ls_wR_factor_gt 0.0651
_refine_ls_wR_factor_ref 0.0690
_reflns_Friedel_coverage 0.912
_reflns_Friedel_fraction_full 0.956
_reflns_Friedel_fraction_max 0.998
_reflns_number_gt 3167
_reflns_number_total 4007
_reflns_threshold_expression 'I > 2\s(I)'
_cod_data_source_file c6ce01684g2.cif
_cod_data_source_block vp-106
_cod_depositor_comments 'Adding full bibliography for 7226587--7226601.cif.'
_cod_database_code 7226599
_shelxl_version_number 2014/6
_shelx_space_group_comment
;
The symmetry employed for this shelxl refinement is uniquely defined
by the following loop, which should always be used as a source of
symmetry information in preference to the above space-group names.
They are only intended as comments.
;
_olex2_refinement_description
;
1. Twinned data refinement
 Scales: 0.78(3) 0.22(3)
2. Fixed Uiso
 At 1.2 times of:
  All C(H) groups, All N(H) groups
3.a Aromatic/amide H refined with riding coordinates:
 N1(H1), C4(H4), C5(H5), C1(H1A), C2(H2), N2(H2A), C6(H6), C9(H9), C7(H7),
 C10(H10)
;
_olex2_submission_special_instructions 'No special instructions were received'

loop_
_space_group_symop_operation_xyz
'x, y, z'
'-x, -y, z+1/2'
'-x+1/2, y, z+1/2'
'x+1/2, -y, z'

loop_
_atom_site_label
_atom_site_type_symbol
_atom_site_fract_x
_atom_site_fract_y
_atom_site_fract_z
_atom_site_U_iso_or_equiv
_atom_site_adp_type
_atom_site_occupancy
_atom_site_site_symmetry_order
_atom_site_calc_flag
_atom_site_refinement_flags_posn
Pb1 Pb 0.61785(3) 0.20343(9) 0.38439(10) 0.02405(18) Uani 1 1 d .
Pb2 Pb 0.63262(3) -0.29614(9) 0.38908(10) 0.02399(18) Uani 1 1 d .
Br1 Br 0.73231(9) 0.4000(3) 0.43649(18) 0.0262(4) Uani 1 1 d .
Br2 Br 0.6003(4) 0.4825(4) 0.2236(5) 0.0277(10) Uani 1 1 d .
Br3 Br 0.7054(4) 0.0021(2) 0.2661(5) 0.0248(12) Uani 1 1 d .
Br4 Br 0.51885(9) -0.0978(3) 0.33559(18) 0.0252(4) Uani 1 1 d .
Br5 Br 0.6507(4) -0.0166(4) 0.5493(5) 0.0274(10) Uani 1 1 d .
Br6 Br 0.5427(4) -0.4969(3) 0.5085(6) 0.0362(16) Uani 1 1 d .
N1 N 0.4444(12) -0.170(3) 0.5596(17) 0.028(5) Uani 1 1 d .
H1 H 0.4685 -0.2596 0.5724 0.034 Uiso 1 1 calc R
C4 C 0.3437(13) -0.060(4) 0.499(2) 0.030(6) Uani 1 1 d .
H4 H 0.3003 -0.0732 0.4707 0.036 Uiso 1 1 calc R
C5 C 0.3844(14) -0.192(4) 0.5161(18) 0.038(5) Uani 1 1 d .
H5 H 0.3704 -0.3009 0.4974 0.046 Uiso 1 1 calc R
Cl1 Cl 0.3203(3) 0.2718(8) 0.4979(5) 0.0396(13) Uani 1 1 d .
C3 C 0.3686(15) 0.098(4) 0.5239(18) 0.032(6) Uani 1 1 d .
C1 C 0.470(2) -0.020(4) 0.585(4) 0.034(9) Uani 1 1 d .
H1A H 0.5136 -0.0092 0.6142 0.041 Uiso 1 1 calc R
C2 C 0.4298(15) 0.119(3) 0.566(2) 0.028(6) Uani 1 1 d .
H2 H 0.4450 0.2279 0.5826 0.034 Uiso 1 1 calc R
N2 N 0.8101(13) 0.325(3) 0.2023(18) 0.032(6) Uani 1 1 d .
H2A H 0.7864 0.2373 0.1848 0.038 Uiso 1 1 calc R
C8 C 0.8807(11) 0.597(4) 0.2534(17) 0.024(5) Uani 1 1 d .
C6 C 0.8711(11) 0.302(4) 0.2437(15) 0.031(5) Uani 1 1 d .
H6 H 0.8894 0.1936 0.2530 0.037 Uiso 1 1 calc R
C9 C 0.8184(15) 0.614(4) 0.2085(19) 0.030(7) Uani 1 1 d .
H9 H 0.8002 0.7203 0.1933 0.036 Uiso 1 1 calc R
C7 C 0.9060(16) 0.445(5) 0.272(2) 0.039(7) Uani 1 1 d .
H7 H 0.9479 0.4354 0.3051 0.046 Uiso 1 1 calc R
C10 C 0.785(2) 0.473(4) 0.188(3) 0.026(7) Uani 1 1 d .
H10 H 0.7415 0.4813 0.1607 0.032 Uiso 1 1 calc R
Cl2 Cl 0.9265(3) 0.7687(7) 0.2829(5) 0.0393(14) Uani 1 1 d .

loop_
_atom_site_aniso_label
_atom_site_aniso_U_11
_atom_site_aniso_U_22
_atom_site_aniso_U_33
_atom_site_aniso_U_23
_atom_site_aniso_U_13
_atom_site_aniso_U_12
Pb1 0.0232(3) 0.0209(5) 0.0281(3) -0.0011(7) -0.0012(5) -0.0010(3)
Pb2 0.0229(3) 0.0215(5) 0.0275(3) -0.0008(7) -0.0009(5) 0.0003(3)
Br1 0.0226(9) 0.0233(9) 0.0328(9) -0.0013(9) -0.0037(8) -0.0012(8)
Br2 0.030(2) 0.0281(15) 0.0248(19) -0.0043(14) -0.0036(16) 0.0031(13)
Br3 0.030(3) 0.019(2) 0.026(2) -0.0036(7) 0.011(3) -0.0022(7)
Br4 0.0214(9) 0.0227(9) 0.0315(9) 0.0006(9) -0.0035(7) 0.0010(8)
Br5 0.029(2) 0.0274(15) 0.025(2) -0.0011(13) -0.0033(16) 0.0009(13)
Br6 0.031(4) 0.035(3) 0.042(3) 0.0028(9) 0.007(3) 0.0034(9)
N1 0.030(12) 0.029(12) 0.027(10) -0.010(8) 0.006(8) 0.008(9)
C4 0.020(14) 0.015(13) 0.056(17) 0.002(12) -0.009(11) 0.002(11)
C5 0.039(14) 0.035(14) 0.040(12) 0.003(12) 0.009(10) -0.003(13)
Cl1 0.037(3) 0.032(3) 0.050(3) 0.000(3) -0.008(3) 0.009(2)
C3 0.040(17) 0.027(15) 0.028(12) -0.003(11) 0.000(11) 0.023(15)
C1 0.022(16) 0.036(15) 0.045(19) 0.000(13) -0.001(13) 0.017(12)
C2 0.033(15) 0.012(12) 0.039(13) -0.010(11) -0.006(11) -0.002(11)
N2 0.025(10) 0.037(15) 0.034(11) -0.015(10) -0.002(8) -0.003(10)
C8 0.006(11) 0.038(14) 0.029(11) -0.012(11) 0.002(9) -0.001(12)
C6 0.030(12) 0.036(13) 0.027(10) 0.000(11) 0.004(8) 0.007(12)
C9 0.027(14) 0.045(17) 0.019(11) -0.004(12) 0.012(9) 0.016(14)
C7 0.039(18) 0.05(2) 0.022(13) 0.005(14) -0.005(11) 0.002(16)
C10 0.025(16) 0.031(12) 0.023(14) -0.007(12) 0.001(11) 0.012(12)
Cl2 0.041(3) 0.029(3) 0.048(4) 0.000(2) -0.004(3) -0.013(2)

loop_
_atom_type_symbol
_atom_type_description
_atom_type_scat_dispersion_real
_atom_type_scat_dispersion_imag
_atom_type_scat_source
C C 0.0033 0.0016 'International Tables Vol C Tables 4.2.6.8 and 6.1.1.4'
H H 0.0000 0.0000 'International Tables Vol C Tables 4.2.6.8 and 6.1.1.4'
Br Br -0.2901 2.4595 'International Tables Vol C Tables 4.2.6.8 and 6.1.1.4'
Cl Cl 0.1484 0.1585 'International Tables Vol C Tables 4.2.6.8 and 6.1.1.4'
N N 0.0061 0.0033 'International Tables Vol C Tables 4.2.6.8 and 6.1.1.4'
Pb Pb -3.3944 10.1111 'International Tables Vol C Tables 4.2.6.8 and 6.1.1.4'

loop_
_exptl_crystal_face_index_h
_exptl_crystal_face_index_k
_exptl_crystal_face_index_l
_exptl_crystal_face_perp_dist
-1 0 1 0.0420
1 0 -1 0.0280
2 0 1 0.0530
-2 0 -1 0.0500
1 1 1 0.0800
-1 -1 -1 0.0770
2 -1 1 0.0650
-2 1 -1 0.0840

loop_
_geom_angle_atom_site_label_1
_geom_angle_atom_site_label_2
_geom_angle_atom_site_label_3
_geom_angle
_geom_angle_site_symmetry_1
_geom_angle_site_symmetry_3
Br1 Pb1 Br2 82.47(13) . .
Br1 Pb1 Br3 87.96(13) . .
Br1 Pb1 Br4 164.14(6) . .
Br1 Pb1 Br5 87.95(13) . .
Br2 Pb1 Br4 108.98(12) . .
Br3 Pb1 Br2 94.45(18) . .
Br3 Pb1 Br4 80.38(11) . .
Br3 Pb1 Br5 87.42(17) . .
Br5 Pb1 Br2 170.2(2) . .
Br5 Pb1 Br4 80.86(12) . .
Br2 Pb2 Br1 80.25(12) 1_545 1_545
Br2 Pb2 Br5 170.4(2) 1_545 .
Br4 Pb2 Br1 164.34(6) . 1_545
Br4 Pb2 Br2 88.14(13) . 1_545
Br4 Pb2 Br5 82.58(13) . .
Br4 Pb2 Br6 87.82(14) . .
Br5 Pb2 Br1 109.32(12) . 1_545
Br6 Pb2 Br1 81.27(12) . 1_545
Br6 Pb2 Br2 87.63(19) . 1_545
Br6 Pb2 Br5 94.46(19) . .
Pb1 Br1 Pb2 82.85(5) . 1_565
Pb2 Br2 Pb1 82.69(19) 1_565 .
Pb2 Br4 Pb1 83.02(5) . .
Pb1 Br5 Pb2 82.69(19) . .
C5 N1 H1 117.7 . .
C5 N1 C1 125(3) . .
C1 N1 H1 117.7 . .
C5 C4 H4 121.5 . .
C5 C4 C3 117(3) . .
C3 C4 H4 121.5 . .
N1 C5 C4 120(3) . .
N1 C5 H5 119.8 . .
C4 C5 H5 119.8 . .
C4 C3 Cl1 119(3) . .
C2 C3 C4 122(2) . .
C2 C3 Cl1 119(3) . .
N1 C1 H1A 122.0 . .
N1 C1 C2 116(4) . .
C2 C1 H1A 122.0 . .
C3 C2 C1 120(3) . .
C3 C2 H2 120.0 . .
C1 C2 H2 120.0 . .
C6 N2 H2A 119.0 . .
C10 N2 H2A 119.0 . .
C10 N2 C6 122(3) . .
C9 C8 Cl2 120(3) . .
C7 C8 C9 121(3) . .
C7 C8 Cl2 119(3) . .
N2 C6 H6 121.6 . .
N2 C6 C7 117(3) . .
C7 C6 H6 121.6 . .
C8 C9 H9 121.7 . .
C10 C9 C8 117(3) . .
C10 C9 H9 121.7 . .
C8 C7 C6 120(3) . .
C8 C7 H7 119.8 . .
C6 C7 H7 119.8 . .
N2 C10 C9 124(4) . .
N2 C10 H10 118.2 . .
C9 C10 H10 118.2 . .

loop_
_geom_bond_atom_site_label_1
_geom_bond_atom_site_label_2
_geom_bond_distance
_geom_bond_site_symmetry_2
Pb1 Br1 2.857(2) .
Pb1 Br2 3.145(6) .
Pb1 Br3 2.867(6) .
Pb1 Br4 3.185(2) .
Pb1 Br5 2.925(6) .
Pb2 Br1 3.205(2) 1_545
Pb2 Br2 2.935(6) 1_545
Pb2 Br4 2.859(2) .
Pb2 Br5 3.144(6) .
Pb2 Br6 2.902(7) .
Br1 Pb2 3.205(2) 1_565
Br2 Pb2 2.935(6) 1_565
N1 H1 0.8800 .
N1 C5 1.34(4) .
N1 C1 1.36(5) .
C4 H4 0.9500 .
C4 C5 1.35(4) .
C4 C3 1.40(5) .
C5 H5 0.9500 .
Cl1 C3 1.73(3) .
C3 C2 1.36(4) .
C1 H1A 0.9500 .
C1 C2 1.40(4) .
C2 H2 0.9500 .
N2 H2A 0.8800 .
N2 C6 1.35(4) .
N2 C10 1.30(4) .
C8 C9 1.39(4) .
C8 C7 1.34(5) .
C8 Cl2 1.70(3) .
C6 H6 0.9500 .
C6 C7 1.40(4) .
C9 H9 0.9500 .
C9 C10 1.34(5) .
C7 H7 0.9500 .
C10 H10 0.9500 .

loop_
_geom_torsion_atom_site_label_1
_geom_torsion_atom_site_label_2
_geom_torsion_atom_site_label_3
_geom_torsion_atom_site_label_4
_geom_torsion
N1 C1 C2 C3 0(6)
C4 C3 C2 C1 0(5)
C5 N1 C1 C2 2(6)
C5 C4 C3 Cl1 177(2)
C5 C4 C3 C2 -2(4)
Cl1 C3 C2 C1 -178(3)
C3 C4 C5 N1 3(4)
C1 N1 C5 C4 -3(4)
N2 C6 C7 C8 -4(4)
C8 C9 C10 N2 -4(5)
C6 N2 C10 C9 2(6)
C9 C8 C7 C6 2(4)
C7 C8 C9 C10 1(4)
C10 N2 C6 C7 1(4)
Cl2 C8 C9 C10 180(2)
Cl2 C8 C7 C6 -176(2)

loop_
_twin_individual_id
_twin_individual_mass_fraction_refined
1 0.78(3)
2 0.22(3)
